data_1520634
loop_
_publ_author_name
'Choi, Wonseok'
'Kim, Jaeeun'
'Ryu, Taekyu'
'Kim, Ki-Bbeum'
'Lee, Phil Ho'

_publ_section_title
;
 Synthesis of N-Imidoyl and N-Oxoimidoyl Sulfoximines from 1-Alkynes,
 N-Sulfonyl Azides, and Sulfoximines.
;
_journal_issue 13
_journal_name_full 'Organic letters'
_journal_page_first 3330
_journal_page_last 3333
_journal_paper_doi 10.1021/acs.orglett.5b01553
_journal_volume 17
_journal_year 2015
_chemical_formula_sum 'C22 H20 N2 O4 S2'
_chemical_formula_weight 440.52
_chemical_name_common KJE-831
_space_group_crystal_system triclinic
_space_group_IT_number 2
_space_group_name_Hall '-P 1'
_space_group_name_H-M_alt 'P -1'
_symmetry_space_group_name_Hall '-P 1'
_symmetry_space_group_name_H-M 'P -1'
_atom_sites_solution_hydrogens geom
_cell_angle_alpha 75.2664(11)
_cell_angle_beta 76.0323(11)
_cell_angle_gamma 75.5364(11)
_cell_formula_units_Z 2
_cell_length_a 9.0038(2)
_cell_length_b 10.6600(2)
_cell_length_c 11.8108(3)
_cell_measurement_reflns_used 6882
_cell_measurement_temperature 296.(2)
_cell_measurement_theta_max 25.7402
_cell_measurement_theta_min 2.4192
_cell_volume 1042.26(4)
_computing_cell_refinement 'SAINT V8.34A (Bruker AXS Inc., 2013)'
_computing_data_collection 'Bruker Instrument Service v2013.12.0.0'
_computing_data_reduction 'SAINT V8.34A (Bruker AXS Inc., 2013)'
_computing_structure_refinement 'SHELXL-2013 (Sheldrick, 2013)'
_diffrn_ambient_temperature 296.(2)
_diffrn_detector_area_resol_mean 8.3333
_diffrn_measured_fraction_theta_full 0.966
_diffrn_measured_fraction_theta_max 0.966
_diffrn_radiation_wavelength 0.71073
_diffrn_reflns_av_R_equivalents 0.0553
_diffrn_reflns_av_unetI/netI 0.0444
_diffrn_reflns_limit_h_max 12
_diffrn_reflns_limit_h_min -12
_diffrn_reflns_limit_k_max 14
_diffrn_reflns_limit_k_min -14
_diffrn_reflns_limit_l_max 15
_diffrn_reflns_limit_l_min -15
_diffrn_reflns_number 26720
_diffrn_reflns_theta_full 28.43
_diffrn_reflns_theta_max 28.43
_diffrn_reflns_theta_min 1.82
_exptl_absorpt_coefficient_mu 0.288
_exptl_absorpt_correction_T_max 0.97
_exptl_absorpt_correction_T_min 0.87
_exptl_absorpt_correction_type multi-scan
_exptl_absorpt_process_details 'SADABS V2012/1 (Bruker AXS Inc.)'
_exptl_crystal_colour colourless
_exptl_crystal_density_diffrn 1.404
_exptl_crystal_density_method 'not measured'
_exptl_crystal_description block
_exptl_crystal_F_000 460
_exptl_crystal_size_max 0.360
_exptl_crystal_size_mid 0.200
_exptl_crystal_size_min 0.120
_refine_diff_density_max 1.546
_refine_diff_density_min -0.482
_refine_ls_extinction_coef 0.37(4)
_refine_ls_extinction_method SHELXL
_refine_ls_goodness_of_fit_ref 1.344
_refine_ls_hydrogen_treatment constr
_refine_ls_matrix_type full
_refine_ls_number_parameters 274
_refine_ls_number_reflns 5051
_refine_ls_number_restraints 0
_refine_ls_restrained_S_all 1.344
_refine_ls_R_factor_all 0.1794
_refine_ls_R_factor_gt 0.1280
_refine_ls_shift/su_max 0.000
_refine_ls_shift/su_mean 0.000
_refine_ls_structure_factor_coef Fsqd
_refine_ls_weighting_details 'w=1/[\s^2^(Fo^2^)+(0.2000P)^2^] where P=(Fo^2^+2Fc^2^)/3'
_refine_ls_weighting_scheme calc
_refine_ls_wR_factor_gt 0.3275
_refine_ls_wR_factor_ref 0.3916
_reflns_number_gt 2498
_reflns_number_total 5051
_reflns_threshold_expression 'I > 2\s(I)'
_cod_data_source_file ol5b01553_si_001.cif
_cod_data_source_block I
_cod_depositor_comments 'Adding full bibliography for 1520633--1520634.cif.'
_cod_database_code 1520634

loop_
_space_group_symop_operation_xyz
'x, y, z'
'-x, -y, -z'

loop_
_atom_site_type_symbol
_atom_site_label
_atom_site_fract_x
_atom_site_fract_y
_atom_site_fract_z
_atom_site_U_iso_or_equiv
_atom_site_adp_type
_atom_site_calc_flag
_atom_site_refinement_flags_adp
_atom_site_refinement_flags_posn
_atom_site_occupancy
C C1 0.4134(8) 0.1825(7) 0.2363(5) 0.1031(17) Uani d . . 1
H H1A 0.3301 0.2056 0.1925 0.155 Uiso calc U R 1
H H1B 0.4567 0.0894 0.2446 0.155 Uiso calc U R 1
H H1C 0.4933 0.2316 0.1943 0.155 Uiso calc U R 1
C C2 0.3516(6) 0.2147(5) 0.3568(5) 0.0862(13) Uani d . . 1
C C3 0.2066(7) 0.2926(7) 0.3811(5) 0.0997(17) Uani d . . 1
H H3 0.1477 0.3252 0.3213 0.12 Uiso calc U R 1
C C4 0.1448(7) 0.3246(6) 0.4924(5) 0.0924(15) Uani d . . 1
H H4 0.047 0.3796 0.5054 0.111 Uiso calc U R 1
C C5 0.2282(5) 0.2750(4) 0.5839(4) 0.0722(11) Uani d . . 1
C C6 0.3774(6) 0.1975(6) 0.5592(5) 0.0963(16) Uani d . . 1
H H6 0.4376 0.1649 0.6181 0.116 Uiso calc U R 1
C C7 0.4348(7) 0.1694(6) 0.4479(5) 0.0987(17) Uani d . . 1
H H7 0.5343 0.1175 0.4332 0.118 Uiso calc U R 1
C C8 0.3191(5) 0.2552(4) 0.8787(4) 0.0731(11) Uani d . . 1
C C9 0.2394(6) 0.1456(5) 0.9623(4) 0.0759(11) Uani d . . 1
C C10 0.0978(5) 0.1854(4) 1.0486(4) 0.0718(11) Uani d . . 1
C C11 0.0494(6) 0.3139(5) 1.0656(4) 0.0813(12) Uani d . . 1
H H11 0.1071 0.3778 1.0229 0.098 Uiso calc U R 1
C C12 -0.0871(6) 0.3471(5) 1.1476(5) 0.0869(13) Uani d . . 1
H H12 -0.1189 0.4327 1.1614 0.104 Uiso calc U R 1
C C13 -0.1739(6) 0.2529(6) 1.2075(5) 0.0902(14) Uani d . . 1
H H13 -0.2673 0.2755 1.2593 0.108 Uiso calc U R 1
C C14 -0.1224(6) 0.1247(5) 1.1906(5) 0.0864(13) Uani d . . 1
H H14 -0.1811 0.0612 1.2326 0.104 Uiso calc U R 1
C C15 0.0116(6) 0.0889(5) 1.1145(4) 0.0783(12) Uani d . . 1
H H15 0.0461 0.0014 1.1059 0.094 Uiso calc U R 1
C C16 0.6937(6) 0.3335(6) 0.9302(5) 0.0985(17) Uani d . . 1
H H16A 0.7787 0.3749 0.8843 0.148 Uiso calc U R 1
H H16B 0.7311 0.2398 0.9521 0.148 Uiso calc U R 1
H H16C 0.6506 0.369 1.0009 0.148 Uiso calc U R 1
C C17 0.6464(5) 0.3013(5) 0.7160(4) 0.0779(12) Uani d . . 1
C C18 0.6613(7) 0.3872(6) 0.6046(5) 0.0928(15) Uani d . . 1
H H18 0.6188 0.4773 0.5958 0.111 Uiso calc U R 1
C C19 0.7419(7) 0.3321(8) 0.5083(5) 0.1054(18) Uani d . . 1
H H19 0.7536 0.3865 0.4328 0.126 Uiso calc U R 1
C C20 0.8049(7) 0.2013(8) 0.5198(7) 0.113(2) Uani d . . 1
H H20 0.8593 0.1682 0.4524 0.135 Uiso calc U R 1
C C21 0.7897(7) 0.1158(7) 0.6300(5) 0.1013(17) Uani d . . 1
H H21 0.8334 0.0261 0.6367 0.122 Uiso calc U R 1
C C22 0.7093(6) 0.1650(6) 0.7293(5) 0.0954(15) Uani d . . 1
H H22 0.6968 0.109 0.8039 0.114 Uiso calc U R 1
N N1 0.2884(4) 0.3225(4) 0.7756(3) 0.0733(10) Uani d . . 1
N N2 0.4368(5) 0.2719(4) 0.9246(3) 0.0789(10) Uani d . . 1
O O1 0.0352(4) 0.4302(3) 0.7119(3) 0.0899(10) Uani d . . 1
O O2 0.0759(4) 0.1927(3) 0.7945(3) 0.0899(10) Uani d . . 1
O O3 0.4908(4) 0.5042(4) 0.8132(3) 0.0948(11) Uani d . . 1
O O4 0.3030(4) 0.0317(4) 0.9560(4) 0.0972(11) Uani d . . 1
S S1 0.14088(13) 0.30513(12) 0.72604(10) 0.0761(5) Uani d . . 1
S S2 0.54949(14) 0.36427(13) 0.84533(11) 0.0798(5) Uani d . . 1

loop_
_atom_site_aniso_label
_atom_site_aniso_U_11
_atom_site_aniso_U_22
_atom_site_aniso_U_33
_atom_site_aniso_U_12
_atom_site_aniso_U_13
_atom_site_aniso_U_23
C1 0.113(4) 0.126(5) 0.078(3) -0.040(4) -0.009(3) -0.026(3)
C2 0.086(3) 0.095(4) 0.081(3) -0.025(3) -0.016(2) -0.017(2)
C3 0.102(4) 0.124(4) 0.081(3) -0.017(3) -0.031(3) -0.026(3)
C4 0.086(3) 0.106(4) 0.089(3) -0.010(3) -0.031(3) -0.022(3)
C5 0.071(2) 0.075(3) 0.074(3) -0.016(2) -0.022(2) -0.013(2)
C6 0.085(3) 0.120(4) 0.077(3) 0.002(3) -0.020(2) -0.026(3)
C7 0.087(3) 0.130(5) 0.079(3) 0.001(3) -0.017(3) -0.041(3)
C8 0.069(2) 0.074(3) 0.070(3) -0.0096(19) -0.0052(19) -0.0156(19)
C9 0.082(3) 0.071(3) 0.073(3) -0.016(2) -0.014(2) -0.011(2)
C10 0.075(2) 0.072(3) 0.063(2) -0.015(2) -0.0103(19) -0.0065(18)
C11 0.093(3) 0.075(3) 0.071(3) -0.022(2) -0.003(2) -0.015(2)
C12 0.092(3) 0.089(3) 0.079(3) -0.013(3) -0.009(2) -0.029(2)
C13 0.086(3) 0.105(4) 0.078(3) -0.020(3) -0.010(2) -0.019(3)
C14 0.078(3) 0.092(3) 0.088(3) -0.017(2) -0.012(2) -0.020(3)
C15 0.079(3) 0.082(3) 0.075(3) -0.020(2) -0.009(2) -0.020(2)
C16 0.078(3) 0.137(5) 0.093(3) -0.018(3) -0.021(3) -0.045(3)
C17 0.069(2) 0.095(3) 0.073(3) -0.023(2) -0.007(2) -0.022(2)
C18 0.100(4) 0.101(4) 0.072(3) -0.027(3) -0.004(3) -0.015(2)
C19 0.104(4) 0.142(6) 0.068(3) -0.037(4) -0.005(3) -0.016(3)
C20 0.094(4) 0.135(6) 0.108(5) -0.019(4) 0.002(3) -0.046(4)
C21 0.096(4) 0.115(4) 0.088(4) -0.004(3) -0.012(3) -0.035(3)
C22 0.089(3) 0.099(4) 0.088(3) -0.007(3) -0.012(3) -0.019(3)
N1 0.066(2) 0.082(2) 0.075(2) -0.0204(17) -0.0126(16) -0.0174(17)
N2 0.075(2) 0.091(3) 0.070(2) -0.0247(19) -0.0094(17) -0.0122(18)
O1 0.083(2) 0.083(2) 0.099(2) 0.0065(17) -0.0218(18) -0.0289(17)
O2 0.100(2) 0.098(2) 0.080(2) -0.046(2) -0.0116(18) -0.0110(17)
O3 0.096(2) 0.081(2) 0.107(3) -0.0132(18) -0.017(2) -0.0255(18)
O4 0.092(2) 0.081(2) 0.102(3) -0.0105(18) 0.0002(19) -0.0140(18)
S1 0.0715(8) 0.0812(9) 0.0769(8) -0.0177(6) -0.0120(5) -0.0182(6)
S2 0.0726(8) 0.0911(9) 0.0783(8) -0.0204(6) -0.0104(5) -0.0216(6)

loop_
_atom_type_symbol
_atom_type_description
_atom_type_scat_dispersion_real
_atom_type_scat_dispersion_imag
_atom_type_scat_source
C C 0.0033 0.0016 'International Tables Vol C Tables 4.2.6.8 and 6.1.1.4'
H H 0.0000 0.0000 'International Tables Vol C Tables 4.2.6.8 and 6.1.1.4'
N N 0.0061 0.0033 'International Tables Vol C Tables 4.2.6.8 and 6.1.1.4'
O O 0.0106 0.0060 'International Tables Vol C Tables 4.2.6.8 and 6.1.1.4'
S S 0.1246 0.1234 'International Tables Vol C Tables 4.2.6.8 and 6.1.1.4'

loop_
_geom_angle_atom_site_label_1
_geom_angle_atom_site_label_2
_geom_angle_atom_site_label_3
_geom_angle
C3 C2 C7 116.9(5)
C3 C2 C1 120.3(5)
C7 C2 C1 122.8(5)
C2 C3 C4 122.0(5)
C5 C4 C3 120.3(5)
C4 C5 C6 118.0(5)
C4 C5 S1 119.3(4)
C6 C5 S1 122.7(3)
C7 C6 C5 119.9(5)
C6 C7 C2 122.9(5)
N1 C8 N2 122.4(4)
N1 C8 C9 127.1(4)
N2 C8 C9 110.5(4)
O4 C9 C10 125.1(4)
O4 C9 C8 117.1(4)
C10 C9 C8 117.6(4)
C11 C10 C15 120.1(4)
C11 C10 C9 121.7(4)
C15 C10 C9 118.3(4)
C10 C11 C12 119.5(5)
C13 C12 C11 119.8(5)
C12 C13 C14 119.8(5)
C15 C14 C13 121.6(5)
C14 C15 C10 119.1(5)
C18 C17 C22 121.7(5)
C18 C17 S2 119.9(4)
C22 C17 S2 118.4(4)
C19 C18 C17 116.8(6)
C20 C19 C18 122.2(6)
C19 C20 C21 121.1(6)
C22 C21 C20 119.3(6)
C21 C22 C17 118.9(5)
C8 N1 S1 121.1(3)
C8 N2 S2 118.9(3)
O1 S1 O2 116.7(2)
O1 S1 N1 107.7(2)
O2 S1 N1 112.8(2)
O1 S1 C5 107.7(2)
O2 S1 C5 108.2(2)
N1 S1 C5 102.55(19)
O3 S2 N2 119.7(2)
O3 S2 C16 110.1(3)
N2 S2 C16 102.1(3)
O3 S2 C17 110.0(2)
N2 S2 C17 109.1(2)
C16 S2 C17 104.6(2)

loop_
_geom_bond_atom_site_label_1
_geom_bond_atom_site_label_2
_geom_bond_distance
C1 C2 1.491(7)
C2 C3 1.370(8)
C2 C7 1.376(7)
C3 C4 1.391(8)
C4 C5 1.383(7)
C5 C6 1.397(7)
C5 S1 1.747(5)
C6 C7 1.371(7)
C8 N1 1.302(6)
C8 N2 1.367(6)
C8 C9 1.531(6)
C9 O4 1.219(5)
C9 C10 1.472(6)
C10 C11 1.380(7)
C10 C15 1.402(6)
C11 C12 1.398(7)
C12 C13 1.373(7)
C13 C14 1.378(8)
C14 C15 1.353(7)
C16 S2 1.746(5)
C17 C18 1.397(7)
C17 C22 1.404(7)
C17 S2 1.769(5)
C18 C19 1.376(8)
C19 C20 1.352(9)
C20 C21 1.384(10)
C21 C22 1.374(7)
N1 S1 1.641(3)
N2 S2 1.565(4)
O1 S1 1.429(3)
O2 S1 1.435(3)
O3 S2 1.436(4)
